data_1561918
loop_
_publ_author_name
'Schneemeyer, L.F.'
'Siegrist, T.'
'Besara, T.'
'Lundberg, M.'
'Sun, J.'
'Singh, D.J.'

_publ_section_title
;
 A family of rare earth molybdenum bronzes: Oxides consisting of periodic
 arrays of interacting magnetic units
;
_journal_name_full 'Journal of Solid State Chemistry'
_journal_page_first 178
_journal_page_last 185
_journal_paper_doi 10.1016/j.jssc.2015.03.028
_journal_volume 227
_journal_year 2015
_chemical_absolute_configuration .
_chemical_formula_moiety 'Mo16 Nd1 O44'
_chemical_formula_sum 'Mo16 Nd O44'
_chemical_formula_weight 2383.25
_space_group_IT_number 148
_space_group_name_Hall '-R 3'
_space_group_name_H-M_alt 'R -3 :H'
_symmetry_cell_setting trigonal
_symmetry_space_group_name_H-M 'R -3 :H'
_atom_sites_solution_hydrogens difmap
_atom_sites_solution_primary other
_cell_angle_alpha 90
_cell_angle_beta 90
_cell_angle_gamma 120
_cell_formula_units_Z 3
_cell_length_a 10.7683(3)
_cell_length_b 10.7683(3)
_cell_length_c 27.5217(7)
_cell_measurement_reflns_used 0
_cell_measurement_temperature 293
_cell_measurement_theta_max 0
_cell_measurement_theta_min 0
_cell_volume 2763.76(13)
_computing_cell_refinement 'CrysAlis, (Oxford Diffraction, 2002)'
_computing_data_collection 'Xcalibur, (Oxford Diffraction, 2002)'
_computing_data_reduction 'CrysAlis, (Oxford Diffraction, 2002)'
_computing_molecular_graphics 'CAMERON (Watkin et al., 1996)'
_computing_publication_material 'CRYSTALS (Betteridge et al., 2003)'
_computing_structure_refinement 'CRYSTALS (Betteridge et al., 2003)'
_computing_structure_solution 'USER DEFINED STRUCTURE SOLUTION'
_diffrn_ambient_temperature 293
_diffrn_measured_fraction_theta_full 0.999
_diffrn_measured_fraction_theta_max 0.967
_diffrn_measurement_device Area
_diffrn_measurement_device_type 'Oxford Diffraction XCALIBUR'
_diffrn_measurement_method '\f & \w scans'
_diffrn_radiation_monochromator graphite
_diffrn_radiation_type 'Mo K\a'
_diffrn_radiation_wavelength 0.71073
_diffrn_reflns_av_R_equivalents 0.116
_diffrn_reflns_limit_h_max 13
_diffrn_reflns_limit_h_min -27
_diffrn_reflns_limit_k_max 27
_diffrn_reflns_limit_k_min 0
_diffrn_reflns_limit_l_max 70
_diffrn_reflns_limit_l_min 0
_diffrn_reflns_number 10746
_diffrn_reflns_theta_full 29.977
_diffrn_reflns_theta_max 66.616
_diffrn_reflns_theta_min 3.680
_diffrn_standards_interval_count .
_diffrn_standards_interval_time .
_diffrn_standards_number 0
_exptl_absorpt_coefficient_mu 6.744
_exptl_absorpt_correction_T_max 0.54
_exptl_absorpt_correction_T_min 0.18
_exptl_absorpt_correction_type analytical
_exptl_absorpt_process_details
; 
 Analytical Absorption (De Meulenaer & Tompa, 1965) 
;
_exptl_crystal_density_diffrn 4.295
_exptl_crystal_density_method 'not measured'
_exptl_crystal_description prism
_exptl_crystal_F_000 3252
_exptl_crystal_size_max 0.174
_exptl_crystal_size_mid 0.109
_exptl_crystal_size_min 0.091
_refine_diff_density_max 4.56
_refine_diff_density_min -3.18
_refine_ls_extinction_coef 9.2(10)
_refine_ls_extinction_method 'Larson (1970), Equation 22'
_refine_ls_goodness_of_fit_ref 1.2344
_refine_ls_hydrogen_treatment noref
_refine_ls_matrix_type full
_refine_ls_number_parameters 95
_refine_ls_number_reflns 6305
_refine_ls_number_restraints 0
_refine_ls_R_factor_all 0.1241
_refine_ls_R_factor_gt 0.0693
_refine_ls_shift/su_max 0.0020584
_refine_ls_shift/su_mean 0.0000445
_refine_ls_structure_factor_coef F
_refine_ls_weighting_details
;
 Method, part 1, Chebychev polynomial, (Watkin, 1994, Prince, 1982) 
 [weight] = 1.0/[A~0~*T~0~(x)+A~1~*T~1~(x) ... +A~n-1~]*T~n-1~(x)] 
 where A~i~ are the Chebychev coefficients listed below and x= Fcalc/Fmax 
 Method = Robust Weighting (Prince, 1982) 
 W = [weight] * [1-(deltaF/6*sigmaF)^2^]^2^ 
 A~i~ are: 
 6.20 -7.51 3.83 
;
_refine_ls_weighting_scheme calc
_refine_ls_wR_factor_all 0.0480
_refine_ls_wR_factor_gt 0.0326
_refine_ls_wR_factor_ref 0.0326
_reflns_limit_h_max 13
_reflns_limit_h_min -27
_reflns_limit_k_max 27
_reflns_limit_k_min 0
_reflns_limit_l_max 70
_reflns_limit_l_min 0
_reflns_number_gt 6305
_reflns_number_total 10746
_reflns_threshold_expression I>2.0\s(I)
_oxford_diffrn_Wilson_B_factor 0.53
_oxford_diffrn_Wilson_scale 19.60
_oxford_refine_ls_r_factor_ref 0.0693
_oxford_refine_ls_scale 0.2540(2)
_oxford_reflns_number_all 10744
_oxford_reflns_threshold_expression_ref I>2.0\s(I)
_cod_data_source_file JSSC-2015-227-178.cif
_cod_data_source_block NdMo16O44
_cod_depositor_comments
;
The following automatic conversions were performed:

data item '_atom_sites_solution_primary' value 'Other' was changed to
'other' in accordance with the built-in table derived from the CIF
Core dictionary named 'cif_core.dic' version 2.4.5 last updated on
2014-11-21.

Automatic conversion script
Id: cif_fix_values 8369 2020-08-20 11:38:08Z andrius 
;
_cod_original_cell_volume 2763.77(12)
_cod_original_sg_symbol_H-M 'R -3 '
_cod_original_formula_sum 'Mo16 Nd1 O44'
_cod_database_code 1561918

loop_
_symmetry_equiv_pos_as_xyz
x,y,z
-x,-y,-z
x+1/3,y+2/3,z+2/3
-x+1/3,-y+2/3,-z+2/3
x+2/3,y+1/3,z+1/3
-x+2/3,-y+1/3,-z+1/3
-y,x-y,z
y,-x+y,-z
-y+1/3,x-y+2/3,z+2/3
y+1/3,-x+y+2/3,-z+2/3
-y+2/3,x-y+1/3,z+1/3
y+2/3,-x+y+1/3,-z+1/3
-x+y,-x,z
x-y,x,-z
-x+y+1/3,-x+2/3,z+2/3
x-y+1/3,x+2/3,-z+2/3
-x+y+2/3,-x+1/3,z+1/3
x-y+2/3,x+1/3,-z+1/3

loop_
_atom_site_label
_atom_site_type_symbol
_atom_site_fract_x
_atom_site_fract_y
_atom_site_fract_z
_atom_site_U_iso_or_equiv
_atom_site_occupancy
_atom_site_adp_type
_atom_site_refinement_flags_posn
_atom_site_refinement_flags_adp
_atom_site_refinement_flags_occupancy
_atom_site_disorder_assembly
_atom_site_disorder_group
_atom_site_attached_hydrogens
Nd1 Nd 0.0000 0.0000 0.0000 0.0076 1.0000 Uani S T . . . .
Mo2 Mo 0.0000 0.0000 0.382875(15) 0.0068 1.0000 Uani S T . . . .
Mo3 Mo 0.0000 0.0000 0.147526(15) 0.0070 1.0000 Uani S T . . . .
Mo4 Mo 0.01610(3) 0.46249(2) 0.127423(10) 0.0067 1.0000 Uani . . . . . .
Mo5 Mo 0.38844(3) 0.21852(2) 0.047915(9) 0.0069 1.0000 Uani . . . . . .
O6 O 0.3485(3) 0.0660(3) 0.08342(10) 0.0127 1.0000 Uani . . . . . .
O7 O 0.0000 0.0000 0.08462(15) 0.0166 1.0000 Uani S T . . . .
O8 O 0.1115(3) 0.3972(3) 0.16619(9) 0.0098 1.0000 Uani . . . . . .
O9 O 0.2292(3) 0.2048(3) 0.02711(10) 0.0148 1.0000 Uani . . . . . .
O10 O 0.1686(3) 0.1010(3) 0.33498(9) 0.0133 1.0000 Uani . . . . . .
O11 O 0.0604(3) 0.1636(2) 0.41952(8) 0.0088 1.0000 Uani . . . . . .
O12 O 0.1506(3) 0.1609(3) 0.16769(11) 0.0145 1.0000 Uani . . . . . .
O13 O 0.0406(3) 0.2242(3) 0.24926(10) 0.0133 1.0000 Uani . . . . . .

loop_
_atom_site_aniso_label
_atom_site_aniso_U_11
_atom_site_aniso_U_22
_atom_site_aniso_U_33
_atom_site_aniso_U_23
_atom_site_aniso_U_13
_atom_site_aniso_U_12
Nd1 0.00801(7) 0.00801(7) 0.00688(11) 0.0000 0.0000 0.00400(4)
Mo2 0.00690(8) 0.00690(8) 0.00650(12) 0.0000 0.0000 0.00345(4)
Mo3 0.00725(8) 0.00725(8) 0.00638(12) 0.0000 0.0000 0.00362(4)
Mo4 0.00631(8) 0.00687(8) 0.00698(6) 0.00004(6) -0.00012(6) 0.00329(7)
Mo5 0.00661(8) 0.00621(8) 0.00755(7) -0.00025(6) 0.00005(6) 0.00296(7)
O6 0.0135(9) 0.0119(8) 0.0141(9) 0.0050(7) 0.0005(7) 0.0074(7)
O7 0.0213(12) 0.0213(12) 0.0071(12) 0.0000 0.0000 0.0107(6)
O8 0.0081(7) 0.0119(8) 0.0109(7) -0.0014(7) -0.0007(6) 0.0062(7)
O9 0.0116(9) 0.0152(10) 0.0195(11) -0.0024(8) -0.0030(8) 0.0083(8)
O10 0.0112(8) 0.0148(9) 0.0114(8) 0.0007(7) 0.0063(7) 0.0046(7)
O11 0.0106(7) 0.0080(7) 0.0094(7) -0.0010(6) -0.0010(6) 0.0058(6)
O12 0.0123(9) 0.0104(8) 0.0190(10) -0.0029(8) -0.0020(8) 0.0044(7)
O13 0.0103(8) 0.0130(9) 0.0140(9) 0.0018(7) 0.0053(7) 0.0038(7)

loop_
_atom_type_symbol
_atom_type_scat_dispersion_real
_atom_type_scat_dispersion_imag
_atom_type_scat_Cromer_Mann_a1
_atom_type_scat_Cromer_Mann_b1
_atom_type_scat_Cromer_Mann_a2
_atom_type_scat_Cromer_Mann_b2
_atom_type_scat_Cromer_Mann_a3
_atom_type_scat_Cromer_Mann_b3
_atom_type_scat_Cromer_Mann_a4
_atom_type_scat_Cromer_Mann_b4
_atom_type_scat_Cromer_Mann_c
_atom_type_scat_source
O 0.0106 0.0060 3.0485 13.2771 2.2868 5.7011 1.5463 0.3239 0.8670 32.9089 0.2508 'International Tables Vol C 4.2.6.8 and 6.1.1.4'
Mo -1.6832 0.6857 3.7025 0.2772 17.2356 1.0958 12.8876 11.0040 3.7429 61.6584 4.3875 'International Tables Vol C 4.2.6.8 and 6.1.1.4'
Nd -0.1943 3.0179 22.6845 2.6625 19.6847 0.2106 12.7740 15.8850 2.8514 137.9030 1.9849 'International Tables Vol C 4.2.6.8 and 6.1.1.4'

loop_
_geom_angle_atom_site_label_1
_geom_angle_site_symmetry_1
_geom_angle_atom_site_label_2
_geom_angle_site_symmetry_2
_geom_angle_atom_site_label_3
_geom_angle_site_symmetry_3
_geom_angle
_geom_angle_publ_flag
O9 14_555 Nd1 . O9 8_555 111.25(6) yes
O9 14_555 Nd1 . O9 2_555 111.25(6) yes
O9 8_555 Nd1 . O9 2_555 111.25(6) yes
O9 14_555 Nd1 . O9 13_555 179.995 yes
O9 8_555 Nd1 . O9 13_555 68.75(6) yes
O9 2_555 Nd1 . O9 13_555 68.75(6) yes
O9 14_555 Nd1 . O9 7_555 68.75(6) yes
O9 8_555 Nd1 . O9 7_555 179.995 yes
O9 2_555 Nd1 . O9 7_555 68.75(6) yes
O9 13_555 Nd1 . O9 7_555 111.25(6) yes
O9 14_555 Nd1 . O7 14_555 72.37(7) yes
O9 8_555 Nd1 . O7 14_555 72.37(7) yes
O9 2_555 Nd1 . O7 14_555 72.37(7) yes
O9 13_555 Nd1 . O7 14_555 107.63(7) yes
O9 7_555 Nd1 . O7 14_555 107.63(7) yes
O9 14_555 Nd1 . O7 . 107.63(7) yes
O9 8_555 Nd1 . O7 . 107.63(7) yes
O9 2_555 Nd1 . O7 . 107.63(7) yes
O9 13_555 Nd1 . O7 . 72.37(7) yes
O9 7_555 Nd1 . O7 . 72.37(7) yes
O9 14_555 Nd1 . O9 . 68.75(6) yes
O9 8_555 Nd1 . O9 . 68.75(6) yes
O9 2_555 Nd1 . O9 . 179.995 yes
O9 13_555 Nd1 . O9 . 111.25(6) yes
O9 7_555 Nd1 . O9 . 111.25(6) yes
O7 14_555 Nd1 . O7 . 179.995 yes
O7 14_555 Nd1 . O9 . 107.63(7) yes
O7 . Nd1 . O9 . 72.37(7) yes
O10 13_555 Mo2 . O10 7_555 83.43(11) yes
O10 13_555 Mo2 . O11 13_555 92.80(10) yes
O10 7_555 Mo2 . O11 13_555 173.17(10) yes
O10 13_555 Mo2 . O11 7_555 90.50(10) yes
O10 7_555 Mo2 . O11 7_555 92.80(10) yes
O11 13_555 Mo2 . O11 7_555 92.92(10) yes
O10 13_555 Mo2 . O10 . 83.43(11) yes
O10 7_555 Mo2 . O10 . 83.43(11) yes
O11 13_555 Mo2 . O10 . 90.50(10) yes
O11 7_555 Mo2 . O10 . 173.17(10) yes
O10 13_555 Mo2 . O11 . 173.17(10) yes
O10 7_555 Mo2 . O11 . 90.50(10) yes
O11 13_555 Mo2 . O11 . 92.92(10) yes
O11 7_555 Mo2 . O11 . 92.92(10) yes
O10 . Mo2 . O11 . 92.80(10) yes
O12 13_555 Mo3 . O12 7_555 110.64(9) yes
O12 13_555 Mo3 . O7 . 108.28(10) yes
O12 7_555 Mo3 . O7 . 108.28(10) yes
O12 13_555 Mo3 . O12 . 110.64(9) yes
O12 7_555 Mo3 . O12 . 110.64(9) yes
O7 . Mo3 . O12 . 108.28(10) yes
O13 12_455 Mo4 . O6 7_555 84.00(11) yes
O13 12_455 Mo4 . O12 12_455 83.83(11) yes
O6 7_555 Mo4 . O12 12_455 83.72(11) yes
O13 12_455 Mo4 . O8 12_455 90.37(11) yes
O6 7_555 Mo4 . O8 12_455 172.09(10) yes
O12 12_455 Mo4 . O8 12_455 90.18(11) yes
O13 12_455 Mo4 . O11 9_554 89.87(11) yes
O6 7_555 Mo4 . O11 9_554 91.68(10) yes
O12 12_455 Mo4 . O11 9_554 172.54(11) yes
O8 12_455 Mo4 . O11 9_554 93.86(10) yes
O13 12_455 Mo4 . O8 . 174.54(10) yes
O6 7_555 Mo4 . O8 . 92.29(10) yes
O12 12_455 Mo4 . O8 . 91.80(11) yes
O8 12_455 Mo4 . O8 . 92.93(10) yes
O11 9_554 Mo4 . O8 . 94.25(11) yes
O13 18_555 Mo5 . O10 6_555 108.13(12) yes
O13 18_555 Mo5 . O6 . 109.00(13) yes
O10 6_555 Mo5 . O6 . 110.36(13) yes
O13 18_555 Mo5 . O9 . 110.00(13) yes
O10 6_555 Mo5 . O9 . 110.03(13) yes
O6 . Mo5 . O9 . 109.30(13) yes
Mo4 13_555 O6 . Mo5 . 141.20(15) yes
Nd1 . O7 . Mo3 . 179.993 yes
Mo4 18_555 O8 . Mo4 . 174.66(15) yes
Nd1 . O9 . Mo5 . 132.69(14) yes
Mo2 . O10 . Mo5 6_555 156.50(16) yes
Mo4 17_455 O11 . Mo2 . 175.04(14) yes
Mo4 18_555 O12 . Mo3 . 145.78(16) yes
Mo4 18_555 O13 . Mo5 12_455 163.54(16) yes

loop_
_geom_bond_atom_site_label_1
_geom_bond_site_symmetry_1
_geom_bond_atom_site_label_2
_geom_bond_site_symmetry_2
_geom_bond_distance
_geom_bond_publ_flag
Nd1 . O9 14_555 2.464(3) yes
Nd1 . O9 8_555 2.464(3) yes
Nd1 . O9 2_555 2.464(3) yes
Nd1 . O9 13_555 2.464(3) yes
Nd1 . O9 7_555 2.464(3) yes
Nd1 . O7 14_555 2.329(4) yes
Nd1 . O7 . 2.329(4) yes
Nd1 . O9 . 2.464(3) yes
Mo2 . O10 13_555 2.059(2) yes
Mo2 . O10 7_555 2.059(2) yes
Mo2 . O11 13_555 1.843(2) yes
Mo2 . O11 7_555 1.843(2) yes
Mo2 . O10 . 2.059(2) yes
Mo2 . O11 . 1.843(2) yes
Mo3 . O12 13_555 1.769(3) yes
Mo3 . O12 7_555 1.769(3) yes
Mo3 . O7 . 1.731(4) yes
Mo3 . O12 . 1.769(3) yes
Mo4 . O13 12_455 2.092(2) yes
Mo4 . O6 7_555 2.072(2) yes
Mo4 . O12 12_455 2.066(3) yes
Mo4 . O8 12_455 1.853(2) yes
Mo4 . O11 9_554 1.846(2) yes
Mo4 . O8 . 1.847(2) yes
Mo5 . O13 18_555 1.768(2) yes
Mo5 . O10 6_555 1.761(2) yes
Mo5 . O6 . 1.769(2) yes
Mo5 . O9 . 1.743(3) yes

loop_
_oxford_twin_element_scale_factors
0.8445(5)
0.1555(5)
